data_1525767
loop_
_publ_author_name
'Licci, F.'
'Gauzzi, A.'
'Marezio, M.'
'Huang, Q.'
'Santoro, A.'
'Masini, R.'
'Bordet, P.'
'Bougerol-Chaillout, C.'

_publ_section_title
;
 Effects of Re substitution on the structure and superconductivity of
 Cu1-x Rex Ba2 Y Cu2 Ow
;
_journal_name_full 'Physica C (Amsterdam)'
_journal_page_first 267
_journal_page_last 277
_journal_volume 355
_journal_year 2001
_chemical_formula_sum 'Ba2 Cu2.85 O7 Re0.15 Y'
_chemical_name_systematic '(Cu0.85 Re0.15) Ba2 Y Cu2 O7'
_space_group_IT_number 47
_symmetry_space_group_name_Hall '-P 2 2'
_symmetry_space_group_name_H-M 'P m m m'
_cell_angle_alpha 90
_cell_angle_beta 90
_cell_angle_gamma 90
_cell_formula_units_Z 1
_cell_length_a 3.84602
_cell_length_b 3.87911
_cell_length_c 11.73153
_cell_volume 175.024
_citation_journal_id_ASTM PHYCE6
_cod_data_source_file Licci_PHYCE6_2001_1863.cif
_cod_data_source_block Ba2Cu2.85O7Re0.15Y1
_cod_original_cell_volume 175.0243
_cod_original_formula_sum 'Ba2 Cu2.85 O7 Re0.15 Y1'
_cod_database_code 1525767

loop_
_symmetry_equiv_pos_as_xyz
x,y,z
-x,-y,z
x,-y,-z
-x,y,-z
-x,-y,-z
x,y,-z
-x,y,z
x,-y,z

loop_
_atom_site_label
_atom_site_type_symbol
_atom_site_fract_x
_atom_site_fract_y
_atom_site_fract_z
_atom_site_occupancy
_atom_site_U_iso_or_equiv
O5 O-2 0.5 0 0 0.19 0.0
Y1 Y+3 0.5 0.5 0.5 1 0.0
Cu1 Cu+2 0 0 0 0.85 0.0
Cu2 Cu+2 0 0 0.35795 1 0.0
O3 O-2 0 0.5 0.378 1 0.0
O2 O-2 0.5 0 0.37949 1 0.0
Re1 Re+5 0 0 0 0.15 0.0
O1 O-2 0 0 0.15678 1 0.0
O4 O-2 0 0.5 0 0.809 0.0
Ba1 Ba+2 0.5 0.5 0.18734 1 0.0
